data_4065010
loop_
_publ_author_name
'Wade, Casey R.'
'Gabba\"i, Fran\,cois P.'

_publ_section_title
;
 Fluoride Anion Chelation by a Bidentate Stibonium--Borane Lewis Acid
;
_journal_issue 17
_journal_name_full Organometallics
_journal_page_first 4479
_journal_paper_doi 10.1021/om200499y
_journal_volume 30
_journal_year 2011
_chemical_formula_moiety 'C37 H39 B F Sb, 0.5(C H2 Cl2)'
_chemical_formula_sum 'C37.5 H40 B Cl F Sb'
_chemical_formula_weight 677.71
_chemical_name_systematic
; 
 ? 
;
_space_group_IT_number 14
_symmetry_cell_setting monoclinic
_symmetry_space_group_name_Hall '-P 2ybc'
_symmetry_space_group_name_H-M 'P 1 21/c 1'
_atom_sites_solution_hydrogens geom
_atom_sites_solution_primary direct
_atom_sites_solution_secondary difmap
_audit_creation_method SHELXL-97
_cell_angle_alpha 90.00
_cell_angle_beta 101.6910(10)
_cell_angle_gamma 90.00
_cell_formula_units_Z 4
_cell_length_a 9.0227(2)
_cell_length_b 16.3360(4)
_cell_length_c 22.9463(5)
_cell_measurement_reflns_used 9951
_cell_measurement_temperature 110(2)
_cell_measurement_theta_max 28.00
_cell_measurement_theta_min 2.30
_cell_volume 3312.00(13)
_computing_cell_refinement 'SAINT+ ver. (Bruker, 2001)'
_computing_data_collection 'APEX2  (Bruker, 2008)'
_computing_data_reduction 'SAINT+ ver. (Bruker, 2001)'
_computing_molecular_graphics 'SHELXTL (Sheldrick, 2008)'
_computing_publication_material 'SHELXTL (Sheldrick, 2008)'
_computing_structure_refinement 'SHELXTL (Sheldrick, 2008)'
_computing_structure_solution 'SHELXTL (Sheldrick, 2008)'
_diffrn_ambient_temperature 110(2)
_diffrn_measured_fraction_theta_full 0.989
_diffrn_measured_fraction_theta_max 0.989
_diffrn_measurement_device_type 'Bruker SMART APEX II CCD area detector'
_diffrn_measurement_method 'phi and omega scans'
_diffrn_radiation_monochromator graphite
_diffrn_radiation_source 'fine-focus sealed tube'
_diffrn_radiation_type MoK\a
_diffrn_radiation_wavelength 0.71073
_diffrn_reflns_av_R_equivalents 0.0432
_diffrn_reflns_av_sigmaI/netI 0.0424
_diffrn_reflns_limit_h_max 11
_diffrn_reflns_limit_h_min -12
_diffrn_reflns_limit_k_max 21
_diffrn_reflns_limit_k_min -21
_diffrn_reflns_limit_l_max 29
_diffrn_reflns_limit_l_min -30
_diffrn_reflns_number 38889
_diffrn_reflns_theta_full 28.31
_diffrn_reflns_theta_max 28.31
_diffrn_reflns_theta_min 1.81
_exptl_absorpt_coefficient_mu 0.944
_exptl_absorpt_correction_T_max 1.000000
_exptl_absorpt_correction_T_min 0.772491
_exptl_absorpt_correction_type multi-scan
_exptl_absorpt_process_details SADABS
_exptl_crystal_colour colorless
_exptl_crystal_density_diffrn 1.359
_exptl_crystal_density_method 'not measured'
_exptl_crystal_description needle
_exptl_crystal_F_000 1388
_exptl_crystal_size_max 0.24
_exptl_crystal_size_mid 0.10
_exptl_crystal_size_min 0.04
_refine_diff_density_max 2.106
_refine_diff_density_min -0.803
_refine_diff_density_rms 0.136
_refine_ls_extinction_method none
_refine_ls_goodness_of_fit_ref 1.015
_refine_ls_hydrogen_treatment constr
_refine_ls_matrix_type full
_refine_ls_number_parameters 392
_refine_ls_number_reflns 8141
_refine_ls_number_restraints 4
_refine_ls_restrained_S_all 1.019
_refine_ls_R_factor_all 0.0614
_refine_ls_R_factor_gt 0.0456
_refine_ls_shift/su_max 0.001
_refine_ls_shift/su_mean 0.000
_refine_ls_structure_factor_coef Fsqd
_refine_ls_weighting_details 'calc w=1/[\s^2^(Fo^2^)+(0.0743P)^2^+8.8571P] where P=(Fo^2^+2Fc^2^)/3'
_refine_ls_weighting_scheme calc
_refine_ls_wR_factor_gt 0.1268
_refine_ls_wR_factor_ref 0.1377
_reflns_number_gt 6427
_reflns_number_total 8141
_reflns_threshold_expression >2sigma(I)
_cod_data_source_file om200499y_si_002.cif
_cod_data_source_block platon
_cod_depositor_comments
;
The following automatic conversions were performed:

'_symmetry_cell_setting' value 'Monoclinic' changed to 'monoclinic'
according to /home/saulius/struct/CIF-dictionaries/cif_core.dic
dictionary named 'cif_core.dic' version 2.4.1 from 2010-06-29.

Automatic conversion script
Id: cif_fix_values 1715 2011-07-08 13:25:40Z adriana 
;
_cod_original_sg_symbol_H-M P21/c
_cod_original_formula_sum 'C37.50 H40 B Cl F Sb'
_cod_database_code 4065010

loop_
_symmetry_equiv_pos_as_xyz
'x, y, z'
'-x, y+1/2, -z+1/2'
'-x, -y, -z'
'x, -y-1/2, z-1/2'

loop_
_atom_site_label
_atom_site_type_symbol
_atom_site_fract_x
_atom_site_fract_y
_atom_site_fract_z
_atom_site_U_iso_or_equiv
_atom_site_adp_type
_atom_site_occupancy
_atom_site_symmetry_multiplicity
_atom_site_calc_flag
_atom_site_refinement_flags
_atom_site_disorder_group
Sb1 Sb 0.33102(3) 0.449475(15) 0.362290(10) 0.01630(9) Uani 1 1 d . .
F1 F 0.4545(2) 0.34090(13) 0.31583(9) 0.0186(4) Uani 1 1 d . .
C1 C 0.5511(4) 0.4897(2) 0.36199(15) 0.0160(7) Uani 1 1 d . .
C2 C 0.6382(4) 0.4515(2) 0.32526(15) 0.0161(7) Uani 1 1 d . .
C3 C 0.7846(4) 0.4821(2) 0.33072(17) 0.0204(7) Uani 1 1 d . .
H3A H 0.8495 0.4573 0.3080 0.025 Uiso 1 1 calc R .
C4 C 0.8403(4) 0.5471(2) 0.36785(17) 0.0203(8) Uani 1 1 d . .
H4A H 0.9403 0.5665 0.3693 0.024 Uiso 1 1 calc R .
C5 C 0.7503(4) 0.5836(2) 0.40267(16) 0.0198(7) Uani 1 1 d . .
H5A H 0.7882 0.6281 0.4281 0.024 Uiso 1 1 calc R .
C6 C 0.6059(4) 0.5552(2) 0.40024(16) 0.0183(7) Uani 1 1 d . .
H6A H 0.5434 0.5795 0.4242 0.022 Uiso 1 1 calc R .
C7 C 0.1683(4) 0.4428(3) 0.28234(17) 0.0246(8) Uani 1 1 d . .
H7A H 0.0876 0.4826 0.2834 0.037 Uiso 1 1 calc R .
H7B H 0.1252 0.3876 0.2777 0.037 Uiso 1 1 calc R .
H7C H 0.2164 0.4552 0.2487 0.037 Uiso 1 1 calc R .
C8 C 0.3131(4) 0.3509(2) 0.41865(16) 0.0194(7) Uani 1 1 d . .
C9 C 0.4316(5) 0.3345(2) 0.46625(17) 0.0217(8) Uani 1 1 d . .
H9A H 0.5202 0.3675 0.4727 0.026 Uiso 1 1 calc R .
C10 C 0.4199(5) 0.2698(3) 0.50437(18) 0.0258(8) Uani 1 1 d . .
H10A H 0.5008 0.2581 0.5368 0.031 Uiso 1 1 calc R .
C11 C 0.2910(5) 0.2225(3) 0.49500(19) 0.0306(9) Uani 1 1 d . .
H11A H 0.2834 0.1783 0.5211 0.037 Uiso 1 1 calc R .
C12 C 0.1722(5) 0.2389(3) 0.4479(2) 0.0322(10) Uani 1 1 d . .
H12A H 0.0839 0.2058 0.4416 0.039 Uiso 1 1 calc R .
C13 C 0.1821(5) 0.3039(3) 0.40971(19) 0.0264(9) Uani 1 1 d . .
H13A H 0.1001 0.3160 0.3778 0.032 Uiso 1 1 calc R .
C14 C 0.2470(4) 0.5472(2) 0.40821(16) 0.0178(7) Uani 1 1 d . .
C15 C 0.2042(4) 0.5323(2) 0.46247(17) 0.0210(8) Uani 1 1 d . .
H15A H 0.2128 0.4787 0.4789 0.025 Uiso 1 1 calc R .
C16 C 0.1489(5) 0.5957(3) 0.49262(17) 0.0253(8) Uani 1 1 d . .
H16A H 0.1212 0.5856 0.5297 0.030 Uiso 1 1 calc R .
C17 C 0.1346(5) 0.6738(3) 0.46809(18) 0.0264(9) Uani 1 1 d . .
H17A H 0.0957 0.7171 0.4883 0.032 Uiso 1 1 calc R .
C18 C 0.1771(5) 0.6888(3) 0.41417(19) 0.0262(8) Uani 1 1 d . .
H18A H 0.1670 0.7422 0.3975 0.031 Uiso 1 1 calc R .
C19 C 0.2341(4) 0.6259(2) 0.38459(17) 0.0219(8) Uani 1 1 d . .
H19A H 0.2645 0.6366 0.3480 0.026 Uiso 1 1 calc R .
C20 C 0.4609(4) 0.3949(2) 0.21774(16) 0.0182(7) Uani 1 1 d . .
C21 C 0.4279(5) 0.4732(2) 0.19149(17) 0.0215(8) Uani 1 1 d . .
C22 C 0.3090(5) 0.4841(3) 0.14314(18) 0.0268(9) Uani 1 1 d . .
H22A H 0.2906 0.5373 0.1266 0.032 Uiso 1 1 calc R .
C23 C 0.2153(5) 0.4196(3) 0.11779(18) 0.0269(9) Uani 1 1 d . .
C24 C 0.2517(5) 0.3422(3) 0.14110(17) 0.0250(8) Uani 1 1 d . .
H24A H 0.1928 0.2969 0.1239 0.030 Uiso 1 1 calc R .
C25 C 0.3723(4) 0.3286(2) 0.18914(16) 0.0216(8) Uani 1 1 d . .
C26 C 0.5143(5) 0.5503(2) 0.2148(2) 0.0286(9) Uani 1 1 d . .
H26A H 0.4734 0.5970 0.1899 0.043 Uiso 1 1 calc R .
H26B H 0.6216 0.5433 0.2138 0.043 Uiso 1 1 calc R .
H26C H 0.5037 0.5603 0.2559 0.043 Uiso 1 1 calc R .
C27 C 0.0819(6) 0.4348(3) 0.0674(2) 0.0377(11) Uani 1 1 d . .
H27A H 0.0301 0.3829 0.0555 0.057 Uiso 1 1 calc R .
H27B H 0.1175 0.4584 0.0335 0.057 Uiso 1 1 calc R .
H27C H 0.0115 0.4728 0.0807 0.057 Uiso 1 1 calc R .
C28 C 0.4031(5) 0.2408(3) 0.20840(19) 0.0300(9) Uani 1 1 d . .
H28A H 0.3306 0.2049 0.1829 0.045 Uiso 1 1 calc R .
H28B H 0.3926 0.2346 0.2499 0.045 Uiso 1 1 calc R .
H28C H 0.5062 0.2259 0.2049 0.045 Uiso 1 1 calc R .
C29 C 0.7079(4) 0.3086(2) 0.28266(16) 0.0173(7) Uani 1 1 d . .
C30 C 0.7998(4) 0.3122(2) 0.23937(17) 0.0212(8) Uani 1 1 d . .
C31 C 0.9198(4) 0.2573(3) 0.24055(17) 0.0231(8) Uani 1 1 d . .
H31A H 0.9803 0.2622 0.2113 0.028 Uiso 1 1 calc R .
C32 C 0.9529(4) 0.1961(2) 0.28312(18) 0.0234(8) Uani 1 1 d . .
C33 C 0.8645(5) 0.1928(2) 0.32575(18) 0.0238(8) Uani 1 1 d . .
H33A H 0.8839 0.1511 0.3552 0.029 Uiso 1 1 calc R .
C34 C 0.7476(4) 0.2484(2) 0.32705(16) 0.0193(7) Uani 1 1 d . .
C35 C 0.7741(5) 0.3749(3) 0.18952(19) 0.0286(9) Uani 1 1 d . .
H35A H 0.8498 0.3674 0.1648 0.043 Uiso 1 1 calc R .
H35B H 0.7834 0.4302 0.2065 0.043 Uiso 1 1 calc R .
H35C H 0.6725 0.3677 0.1650 0.043 Uiso 1 1 calc R .
C36 C 1.0851(5) 0.1388(3) 0.2846(2) 0.0343(10) Uani 1 1 d . .
H36A H 1.1334 0.1508 0.2510 0.051 Uiso 1 1 calc R .
H36B H 1.0489 0.0821 0.2818 0.051 Uiso 1 1 calc R .
H36C H 1.1586 0.1463 0.3220 0.051 Uiso 1 1 calc R .
C37 C 0.6708(5) 0.2416(2) 0.38026(17) 0.0250(8) Uani 1 1 d . .
H37A H 0.5909 0.2830 0.3769 0.037 Uiso 1 1 calc R .
H37B H 0.7457 0.2504 0.4171 0.037 Uiso 1 1 calc R .
H37C H 0.6263 0.1869 0.3809 0.037 Uiso 1 1 calc R .
B1 B 0.5711(5) 0.3746(3) 0.28268(18) 0.0173(8) Uani 1 1 d . .
C38 C 0.551(3) 0.4719(16) 0.0336(12) 0.0338(14) Uani 0.183(3) 1 d PD 1
H38A H 0.4445 0.4800 0.0184 0.041 Uiso 0.183(3) 1 d PR 1
H38B H 0.5685 0.4187 0.0515 0.041 Uiso 0.183(3) 1 d PR 1
Cl1 Cl 0.6301(7) 0.5499(6) 0.0821(4) 0.0338(14) Uani 0.183(3) 1 d PD 1
Cl2 Cl 0.5974(7) 0.4787(5) 0.0116(3) 0.0338(14) Uani 0.183(3) 1 d P 1
C39 C 0.5652(19) 0.4838(9) 0.0268(8) 0.0307(8) Uani 0.317(3) 1 d PD 2
H39A H 0.5326 0.5165 -0.0082 0.037 Uiso 0.317(3) 1 d PR 2
H39B H 0.4769 0.4667 0.0409 0.037 Uiso 0.317(3) 1 d PR 2
Cl3 Cl 0.6783(5) 0.5444(3) 0.0830(2) 0.0307(8) Uani 0.317(3) 1 d PD 2
Cl4 Cl 0.6513(4) 0.4026(2) 0.00973(15) 0.0307(8) Uani 0.317(3) 1 d PD 2

loop_
_atom_site_aniso_label
_atom_site_aniso_U_11
_atom_site_aniso_U_22
_atom_site_aniso_U_33
_atom_site_aniso_U_23
_atom_site_aniso_U_13
_atom_site_aniso_U_12
Sb1 0.01302(14) 0.01967(14) 0.01650(13) -0.00178(9) 0.00366(9) -0.00113(9)
F1 0.0177(11) 0.0204(11) 0.0189(10) -0.0014(8) 0.0068(8) -0.0017(9)
C1 0.0111(16) 0.0194(18) 0.0170(16) -0.0004(13) 0.0016(13) -0.0006(13)
C2 0.0163(17) 0.0166(17) 0.0157(16) 0.0014(13) 0.0036(13) 0.0016(13)
C3 0.0156(18) 0.0239(19) 0.0234(18) -0.0008(15) 0.0078(15) 0.0000(15)
C4 0.0161(18) 0.0213(19) 0.0237(18) 0.0022(15) 0.0043(15) -0.0008(15)
C5 0.0182(19) 0.0194(18) 0.0194(17) -0.0017(14) -0.0021(14) -0.0004(15)
C6 0.0176(18) 0.0194(18) 0.0176(16) -0.0003(13) 0.0032(14) -0.0004(14)
C7 0.0154(19) 0.038(2) 0.0188(18) -0.0055(16) -0.0006(14) 0.0000(16)
C8 0.0215(19) 0.0199(18) 0.0187(17) -0.0015(14) 0.0084(14) -0.0017(15)
C9 0.0221(19) 0.0210(19) 0.0224(18) -0.0027(15) 0.0058(15) -0.0034(15)
C10 0.030(2) 0.026(2) 0.0214(19) -0.0007(15) 0.0043(16) -0.0018(17)
C11 0.044(3) 0.026(2) 0.025(2) 0.0003(16) 0.0123(19) -0.0033(19)
C12 0.031(2) 0.033(2) 0.034(2) -0.0012(18) 0.0102(19) -0.0151(19)
C13 0.022(2) 0.028(2) 0.029(2) -0.0001(17) 0.0043(16) -0.0053(16)
C14 0.0135(17) 0.0212(18) 0.0190(17) -0.0027(14) 0.0042(14) 0.0013(14)
C15 0.0187(19) 0.025(2) 0.0190(17) -0.0001(14) 0.0025(14) 0.0012(15)
C16 0.024(2) 0.034(2) 0.0188(18) -0.0064(16) 0.0052(15) 0.0018(17)
C17 0.022(2) 0.029(2) 0.027(2) -0.0107(16) 0.0033(16) 0.0037(16)
C18 0.023(2) 0.023(2) 0.032(2) -0.0004(16) 0.0023(17) 0.0015(16)
C19 0.0176(19) 0.0240(19) 0.0243(18) 0.0012(15) 0.0048(15) -0.0009(15)
C20 0.0196(19) 0.0180(18) 0.0184(17) -0.0016(13) 0.0074(14) 0.0002(14)
C21 0.025(2) 0.0204(18) 0.0206(18) -0.0015(14) 0.0081(15) 0.0024(15)
C22 0.032(2) 0.026(2) 0.0236(19) 0.0039(16) 0.0079(17) 0.0101(18)
C23 0.026(2) 0.036(2) 0.0187(18) -0.0015(16) 0.0045(16) 0.0062(18)
C24 0.023(2) 0.031(2) 0.0193(18) -0.0056(16) 0.0015(15) 0.0005(17)
C25 0.022(2) 0.025(2) 0.0170(17) -0.0029(14) 0.0030(15) 0.0016(15)
C26 0.033(2) 0.0187(19) 0.032(2) 0.0042(16) 0.0025(18) -0.0031(17)
C27 0.031(2) 0.051(3) 0.028(2) 0.000(2) -0.0024(19) 0.010(2)
C28 0.039(3) 0.021(2) 0.027(2) -0.0038(16) -0.0003(18) -0.0055(18)
C29 0.0172(18) 0.0168(17) 0.0183(16) -0.0015(13) 0.0047(14) -0.0007(14)
C30 0.0198(19) 0.0219(19) 0.0230(18) -0.0037(15) 0.0067(15) -0.0006(15)
C31 0.0189(19) 0.028(2) 0.0233(19) -0.0073(15) 0.0057(15) -0.0011(16)
C32 0.0188(19) 0.025(2) 0.0258(19) -0.0078(15) 0.0022(15) 0.0013(15)
C33 0.024(2) 0.0199(19) 0.0263(19) -0.0007(15) 0.0014(16) 0.0008(16)
C34 0.0207(19) 0.0187(18) 0.0183(17) -0.0037(14) 0.0036(14) -0.0026(14)
C35 0.030(2) 0.032(2) 0.028(2) 0.0021(17) 0.0169(18) 0.0023(18)
C36 0.026(2) 0.034(2) 0.043(3) -0.005(2) 0.0075(19) 0.0101(19)
C37 0.030(2) 0.024(2) 0.0213(19) 0.0032(15) 0.0070(16) 0.0010(17)
B1 0.018(2) 0.0184(19) 0.0166(18) -0.0009(15) 0.0057(15) -0.0006(16)
C38 0.011(2) 0.057(3) 0.035(2) 0.015(2) 0.0077(17) 0.0022(19)
Cl1 0.011(2) 0.057(3) 0.035(2) 0.015(2) 0.0077(17) 0.0022(19)
Cl2 0.011(2) 0.057(3) 0.035(2) 0.015(2) 0.0077(17) 0.0022(19)
C39 0.0277(14) 0.0303(14) 0.0384(14) -0.0111(10) 0.0170(12) -0.0088(11)
Cl3 0.0277(14) 0.0303(14) 0.0384(14) -0.0111(10) 0.0170(12) -0.0088(11)
Cl4 0.0277(14) 0.0303(14) 0.0384(14) -0.0111(10) 0.0170(12) -0.0088(11)

loop_
_atom_type_symbol
_atom_type_description
_atom_type_scat_dispersion_real
_atom_type_scat_dispersion_imag
_atom_type_scat_source
C C 0.0033 0.0016 'International Tables Vol C Tables 4.2.6.8 and 6.1.1.4'
H H 0.0000 0.0000 'International Tables Vol C Tables 4.2.6.8 and 6.1.1.4'
B B 0.0013 0.0007 'International Tables Vol C Tables 4.2.6.8 and 6.1.1.4'
Cl Cl 0.1484 0.1585 'International Tables Vol C Tables 4.2.6.8 and 6.1.1.4'
F F 0.0171 0.0103 'International Tables Vol C Tables 4.2.6.8 and 6.1.1.4'
Sb Sb -0.5866 1.5461 'International Tables Vol C Tables 4.2.6.8 and 6.1.1.4'

loop_
_geom_angle_atom_site_label_1
_geom_angle_atom_site_label_2
_geom_angle_atom_site_label_3
_geom_angle
_geom_angle_site_symmetry_1
_geom_angle_site_symmetry_3
C8 Sb1 C1 115.85(14) . .
C8 Sb1 C7 111.77(16) . .
C1 Sb1 C7 120.50(15) . .
C8 Sb1 C14 101.02(14) . .
C1 Sb1 C14 101.45(14) . .
C7 Sb1 C14 102.35(15) . .
C8 Sb1 F1 79.07(11) . .
C1 Sb1 F1 73.19(11) . .
C7 Sb1 F1 83.22(12) . .
C14 Sb1 F1 173.84(11) . .
B1 F1 Sb1 112.16(19) . .
C6 C1 C2 122.8(3) . .
C6 C1 Sb1 116.7(3) . .
C2 C1 Sb1 120.4(3) . .
C3 C2 C1 114.8(3) . .
C3 C2 B1 124.1(3) . .
C1 C2 B1 121.1(3) . .
C4 C3 C2 123.2(3) . .
C4 C3 H3A 118.4 . .
C2 C3 H3A 118.4 . .
C5 C4 C3 120.1(3) . .
C5 C4 H4A 120.0 . .
C3 C4 H4A 120.0 . .
C6 C5 C4 119.5(4) . .
C6 C5 H5A 120.2 . .
C4 C5 H5A 120.2 . .
C5 C6 C1 119.5(3) . .
C5 C6 H6A 120.3 . .
C1 C6 H6A 120.3 . .
Sb1 C7 H7A 109.5 . .
Sb1 C7 H7B 109.5 . .
H7A C7 H7B 109.5 . .
Sb1 C7 H7C 109.5 . .
H7A C7 H7C 109.5 . .
H7B C7 H7C 109.5 . .
C13 C8 C9 120.4(4) . .
C13 C8 Sb1 120.3(3) . .
C9 C8 Sb1 119.3(3) . .
C8 C9 C10 119.7(4) . .
C8 C9 H9A 120.1 . .
C10 C9 H9A 120.1 . .
C11 C10 C9 119.9(4) . .
C11 C10 H10A 120.1 . .
C9 C10 H10A 120.1 . .
C10 C11 C12 120.6(4) . .
C10 C11 H11A 119.7 . .
C12 C11 H11A 119.7 . .
C11 C12 C13 120.1(4) . .
C11 C12 H12A 120.0 . .
C13 C12 H12A 120.0 . .
C8 C13 C12 119.3(4) . .
C8 C13 H13A 120.3 . .
C12 C13 H13A 120.3 . .
C19 C14 C15 119.4(3) . .
C19 C14 Sb1 120.6(3) . .
C15 C14 Sb1 120.0(3) . .
C16 C15 C14 120.4(4) . .
C16 C15 H15A 119.8 . .
C14 C15 H15A 119.8 . .
C17 C16 C15 119.6(4) . .
C17 C16 H16A 120.2 . .
C15 C16 H16A 120.2 . .
C18 C17 C16 120.1(4) . .
C18 C17 H17A 119.9 . .
C16 C17 H17A 119.9 . .
C19 C18 C17 120.2(4) . .
C19 C18 H18A 119.9 . .
C17 C18 H18A 119.9 . .
C18 C19 C14 120.3(4) . .
C18 C19 H19A 119.9 . .
C14 C19 H19A 119.9 . .
C21 C20 C25 116.1(3) . .
C21 C20 B1 127.0(3) . .
C25 C20 B1 116.3(3) . .
C22 C21 C20 121.1(4) . .
C22 C21 C26 115.7(4) . .
C20 C21 C26 123.3(4) . .
C21 C22 C23 122.6(4) . .
C21 C22 H22A 118.7 . .
C23 C22 H22A 118.7 . .
C24 C23 C22 116.7(4) . .
C24 C23 C27 122.3(4) . .
C22 C23 C27 121.0(4) . .
C23 C24 C25 122.3(4) . .
C23 C24 H24A 118.9 . .
C25 C24 H24A 118.9 . .
C24 C25 C20 121.0(4) . .
C24 C25 C28 116.7(4) . .
C20 C25 C28 122.3(3) . .
C21 C26 H26A 109.5 . .
C21 C26 H26B 109.5 . .
H26A C26 H26B 109.5 . .
C21 C26 H26C 109.5 . .
H26A C26 H26C 109.5 . .
H26B C26 H26C 109.5 . .
C23 C27 H27A 109.5 . .
C23 C27 H27B 109.5 . .
H27A C27 H27B 109.5 . .
C23 C27 H27C 109.5 . .
H27A C27 H27C 109.5 . .
H27B C27 H27C 109.5 . .
C25 C28 H28A 109.5 . .
C25 C28 H28B 109.5 . .
H28A C28 H28B 109.5 . .
C25 C28 H28C 109.5 . .
H28A C28 H28C 109.5 . .
H28B C28 H28C 109.5 . .
C34 C29 C30 115.9(3) . .
C34 C29 B1 122.7(3) . .
C30 C29 B1 121.3(3) . .
C31 C30 C29 121.2(4) . .
C31 C30 C35 116.5(3) . .
C29 C30 C35 122.3(3) . .
C32 C31 C30 122.0(4) . .
C32 C31 H31A 119.0 . .
C30 C31 H31A 119.0 . .
C33 C32 C31 117.0(4) . .
C33 C32 C36 121.7(4) . .
C31 C32 C36 121.3(4) . .
C32 C33 C34 122.4(4) . .
C32 C33 H33A 118.8 . .
C34 C33 H33A 118.8 . .
C33 C34 C29 121.4(3) . .
C33 C34 C37 115.9(3) . .
C29 C34 C37 122.6(3) . .
C30 C35 H35A 109.5 . .
C30 C35 H35B 109.5 . .
H35A C35 H35B 109.5 . .
C30 C35 H35C 109.5 . .
H35A C35 H35C 109.5 . .
H35B C35 H35C 109.5 . .
C32 C36 H36A 109.5 . .
C32 C36 H36B 109.5 . .
H36A C36 H36B 109.5 . .
C32 C36 H36C 109.5 . .
H36A C36 H36C 109.5 . .
H36B C36 H36C 109.5 . .
C34 C37 H37A 109.5 . .
C34 C37 H37B 109.5 . .
H37A C37 H37B 109.5 . .
C34 C37 H37C 109.5 . .
H37A C37 H37C 109.5 . .
H37B C37 H37C 109.5 . .
F1 B1 C2 100.9(3) . .
F1 B1 C29 111.0(3) . .
C2 B1 C29 108.6(3) . .
F1 B1 C20 99.9(3) . .
C2 B1 C20 118.0(3) . .
C29 B1 C20 116.7(3) . .
Cl2 C38 Cl2 90(3) . 3_665
Cl2 C38 Cl1 96(2) . .
Cl2 C38 Cl1 102.1(15) 3_665 .
Cl2 C38 C38 67(2) . 3_665
Cl2 C38 C38 23.0(9) 3_665 3_665
Cl1 C38 C38 103.7(19) . 3_665
Cl2 C38 H38A 113.7 . .
Cl2 C38 H38A 28.2 3_665 .
Cl1 C38 H38A 112.3 . .
C38 C38 H38A 49.2 3_665 .
Cl2 C38 H38B 111.3 . .
Cl2 C38 H38B 136.5 3_665 .
Cl1 C38 H38B 112.1 . .
C38 C38 H38B 144.0 3_665 .
H38A C38 H38B 110.4 . .
Cl2 C38 H39A 49.6 . .
Cl2 C38 H39A 42.5 3_665 .
Cl1 C38 H39A 92.2 . .
C38 C38 H39A 21.3 3_665 .
H38A C38 H39A 70.0 . .
H38B C38 H39A 152.0 . .
Cl2 C38 H39B 150.0 . .
Cl2 C38 H39B 63.5 3_665 .
Cl1 C38 H39B 102.5 . .
C38 C38 H39B 85.9 3_665 .
H38A C38 H39B 37.1 . .
H38B C38 H39B 83.0 . .
H39A C38 H39B 106.0 . .
C38 Cl1 Cl2 21.6(8) . .
C38 Cl2 C38 90(3) . 3_665
C38 Cl2 Cl2 67(3) . 3_665
C38 Cl2 Cl2 23.0(9) 3_665 3_665
C38 Cl2 Cl1 62.1(16) . .
C38 Cl2 Cl1 100.8(8) 3_665 .
Cl2 Cl2 Cl1 89.4(6) 3_665 .
C38 Cl2 H38A 38.2 . .
C38 Cl2 H38A 53.5 3_665 .
Cl2 Cl2 H38A 31.3 3_665 .
Cl1 Cl2 H38A 83.5 . .
C38 Cl2 H38B 39.7 . .
C38 Cl2 H38B 119.9 3_665 .
Cl2 Cl2 H38B 99.1 3_665 .
Cl1 Cl2 H38B 83.9 . .
H38A Cl2 H38B 68.0 . .
C38 Cl2 H39A 92.6 . .
C38 Cl2 H39A 14.9 3_665 .
Cl2 Cl2 H39A 29.3 3_665 .
Cl1 Cl2 H39A 89.0 . .
H38A Cl2 H39A 60.2 . .
H38B Cl2 H39A 128.1 . .
C38 Cl2 H39B 15.0 . .
C38 Cl2 H39B 76.7 3_665 .
Cl2 Cl2 H39B 53.9 3_665 .
Cl1 Cl2 H39B 71.9 . .
H38A Cl2 H39B 23.7 . .
H38B Cl2 H39B 47.5 . .
H39A Cl2 H39B 81.4 . .
C39 C39 Cl4 113.2(12) 3_665 .
C39 C39 Cl3 126.6(14) 3_665 .
Cl4 C39 Cl3 113.4(10) . .
C39 C39 H38A 47.2 3_665 .
Cl4 C39 H38A 115.4 . .
Cl3 C39 H38A 125.4 . .
C39 C39 H38B 126.5 3_665 .
Cl4 C39 H38B 54.8 . .
Cl3 C39 H38B 101.3 . .
H38A C39 H38B 87.7 . .
C39 C39 H39A 28.9 3_665 .
Cl4 C39 H39A 109.4 . .
Cl3 C39 H39A 109.4 . .
H38A C39 H39A 75.7 . .
H38B C39 H39A 149.3 . .
C39 C39 H39B 79.9 3_665 .
Cl4 C39 H39B 108.3 . .
Cl3 C39 H39B 108.3 . .
H38A C39 H39B 32.7 . .
H38B C39 H39B 61.8 . .
H39A C39 H39B 108.0 . .
C39 Cl4 H38B 46.5 . .

loop_
_geom_bond_atom_site_label_1
_geom_bond_atom_site_label_2
_geom_bond_distance
_geom_bond_site_symmetry_2
Sb1 C8 2.092(4) .
Sb1 C1 2.093(4) .
Sb1 C7 2.107(4) .
Sb1 C14 2.135(4) .
Sb1 F1 2.450(2) .
F1 B1 1.521(4) .
C1 C6 1.408(5) .
C1 C2 1.410(5) .
C2 C3 1.394(5) .
C2 B1 1.630(5) .
C3 C4 1.391(5) .
C3 H3A 0.9500 .
C4 C5 1.385(5) .
C4 H4A 0.9500 .
C5 C6 1.375(5) .
C5 H5A 0.9500 .
C6 H6A 0.9500 .
C7 H7A 0.9800 .
C7 H7B 0.9800 .
C7 H7C 0.9800 .
C8 C13 1.389(5) .
C8 C9 1.391(5) .
C9 C10 1.391(5) .
C9 H9A 0.9500 .
C10 C11 1.376(6) .
C10 H10A 0.9500 .
C11 C12 1.386(6) .
C11 H11A 0.9500 .
C12 C13 1.390(6) .
C12 H12A 0.9500 .
C13 H13A 0.9500 .
C14 C19 1.391(5) .
C14 C15 1.398(5) .
C15 C16 1.392(5) .
C15 H15A 0.9500 .
C16 C17 1.391(6) .
C16 H16A 0.9500 .
C17 C18 1.389(6) .
C17 H17A 0.9500 .
C18 C19 1.386(6) .
C18 H18A 0.9500 .
C19 H19A 0.9500 .
C20 C21 1.418(5) .
C20 C25 1.425(5) .
C20 B1 1.649(6) .
C21 C22 1.390(6) .
C21 C26 1.521(6) .
C22 C23 1.401(6) .
C22 H22A 0.9500 .
C23 C24 1.386(6) .
C23 C27 1.511(6) .
C24 C25 1.401(5) .
C24 H24A 0.9500 .
C25 C28 1.510(6) .
C26 H26A 0.9800 .
C26 H26B 0.9800 .
C26 H26C 0.9800 .
C27 H27A 0.9800 .
C27 H27B 0.9800 .
C27 H27C 0.9800 .
C28 H28A 0.9800 .
C28 H28B 0.9800 .
C28 H28C 0.9800 .
C29 C34 1.409(5) .
C29 C30 1.419(5) .
C29 B1 1.639(5) .
C30 C31 1.402(5) .
C30 C35 1.518(6) .
C31 C32 1.387(6) .
C31 H31A 0.9500 .
C32 C33 1.383(6) .
C32 C36 1.511(6) .
C33 C34 1.397(5) .
C33 H33A 0.9500 .
C34 C37 1.526(5) .
C35 H35A 0.9800 .
C35 H35B 0.9800 .
C35 H35C 0.9800 .
C36 H36A 0.9800 .
C36 H36B 0.9800 .
C36 H36C 0.9800 .
C37 H37A 0.9800 .
C37 H37B 0.9800 .
C37 H37C 0.9800 .
C38 Cl2 0.73(3) .
C38 Cl2 1.72(3) 3_665
C38 Cl1 1.748(18) .
C38 C38 1.87(6) 3_665
C38 H38A 0.9600 .
C38 H38B 0.9599 .
C38 H39A 1.1891 .
C38 H39B 0.7241 .
Cl1 Cl2 1.967(12) .
Cl2 C38 1.72(3) 3_665
Cl2 Cl2 1.865(12) 3_665
Cl2 H38A 1.4197 .
Cl2 H38B 1.4004 .
Cl2 H39A 0.9068 .
Cl2 H39B 1.4032 .
C39 C39 1.61(4) 3_665
C39 Cl4 1.625(15) .
C39 Cl3 1.775(14) .
C39 H38A 1.0685 .
C39 H38B 1.2019 .
C39 H39A 0.9601 .
C39 H39B 0.9600 .
Cl4 H38B 1.3546 .
